data_1564283
loop_
_publ_author_name
'Wang, Lin-Lin'
'Ding, Tuo'
'Xue, Xiang-Xian'
'Yang, Jian-Hui'
'Liu, Bin'

_publ_section_title
;
 A series of C-Shaped heterometallic Diruthenium(II,III) phosphates:
 NH4[{M(H2O)5}2Ru2(HPO4)2(PO4)2(H2O)2]&#x00B7;4H2O (M&#x202F;=&#x202F;Mg,
 Co, Ni and Zn)
;
_journal_name_full 'Inorganica Chimica Acta'
_journal_page_first 119730
_journal_paper_doi 10.1016/j.ica.2020.119730
_journal_volume 510
_journal_year 2020
_chemical_formula_moiety 'H26 Mg2 O28 P4 Ru2, H4 N, 4(H2 O)'
_chemical_formula_sum 'H38 Mg2 N O32 P4 Ru2'
_chemical_formula_weight 938.95
_space_group_crystal_system orthorhombic
_space_group_IT_number 62
_space_group_name_Hall '-P 2ac 2n'
_space_group_name_H-M_alt 'P n m a'
_atom_sites_solution_hydrogens difmap
_audit_creation_method SHELXL-2018/3
_cell_angle_alpha 90
_cell_angle_beta 90
_cell_angle_gamma 90
_cell_formula_units_Z 4
_cell_length_a 12.2322(11)
_cell_length_b 22.2370(19)
_cell_length_c 10.5585(9)
_cell_measurement_reflns_used 4190
_cell_measurement_temperature 296(2)
_cell_measurement_theta_max 26.126
_cell_measurement_theta_min 2.550
_cell_volume 2872.0(4)
_computing_cell_refinement 'Bruker SAINT'
_computing_data_collection 'Bruker APEX2'
_computing_data_reduction 'Bruker SAINT'
_computing_molecular_graphics 'Bruker SHELXTL'
_computing_publication_material 'Bruker SHELXTL'
_computing_structure_refinement 'SHELXL-2018/3 (Sheldrick, 2018)'
_computing_structure_solution 'SHELXS-97 (Sheldrick, 2008)'
_diffrn_ambient_temperature 296(2)
_diffrn_measured_fraction_theta_full 1.000
_diffrn_measured_fraction_theta_max 0.999
_diffrn_measurement_device_type 'Bruker APEX-II CCD'
_diffrn_measurement_method '\f and \w scans'
_diffrn_radiation_type MoK\a
_diffrn_radiation_wavelength 0.71073
_diffrn_reflns_av_R_equivalents 0.0363
_diffrn_reflns_av_unetI/netI 0.0274
_diffrn_reflns_Laue_measured_fraction_full 1.000
_diffrn_reflns_Laue_measured_fraction_max 0.999
_diffrn_reflns_limit_h_max 8
_diffrn_reflns_limit_h_min -15
_diffrn_reflns_limit_k_max 27
_diffrn_reflns_limit_k_min -27
_diffrn_reflns_limit_l_max 12
_diffrn_reflns_limit_l_min -13
_diffrn_reflns_number 14618
_diffrn_reflns_point_group_measured_fraction_full 1.000
_diffrn_reflns_point_group_measured_fraction_max 0.999
_diffrn_reflns_theta_full 25.242
_diffrn_reflns_theta_max 26.119
_diffrn_reflns_theta_min 1.832
_exptl_absorpt_coefficient_mu 1.439
_exptl_absorpt_correction_T_max 0.750
_exptl_absorpt_correction_T_min 0.610
_exptl_absorpt_correction_type multi-scan
_exptl_absorpt_process_details sadabs
_exptl_crystal_colour brown
_exptl_crystal_density_diffrn 2.172
_exptl_crystal_description block
_exptl_crystal_F_000 1892
_exptl_crystal_size_max 0.350
_exptl_crystal_size_mid 0.300
_exptl_crystal_size_min 0.200
_refine_diff_density_max 0.699
_refine_diff_density_min -0.661
_refine_diff_density_rms 0.124
_refine_ls_extinction_coef .
_refine_ls_extinction_method none
_refine_ls_goodness_of_fit_ref 1.074
_refine_ls_hydrogen_treatment mixed
_refine_ls_matrix_type full
_refine_ls_number_parameters 205
_refine_ls_number_reflns 2922
_refine_ls_number_restraints 3
_refine_ls_restrained_S_all 1.074
_refine_ls_R_factor_all 0.0390
_refine_ls_R_factor_gt 0.0324
_refine_ls_shift/su_max 0.002
_refine_ls_shift/su_mean 0.000
_refine_ls_structure_factor_coef Fsqd
_refine_ls_weighting_details 'w=1/[\s^2^(Fo^2^)+(0.0402P)^2^+7.3869P] where P=(Fo^2^+2Fc^2^)/3'
_refine_ls_weighting_scheme calc
_refine_ls_wR_factor_gt 0.0850
_refine_ls_wR_factor_ref 0.0890
_reflns_Friedel_coverage 0.000
_reflns_Friedel_fraction_full .
_reflns_Friedel_fraction_max .
_reflns_number_gt 2512
_reflns_number_total 2922
_reflns_threshold_expression 'I > 2\s(I)'
_cod_data_source_file Mg2Ru2PO4.cif
_cod_data_source_block xb1773
_cod_database_code 1564283
_shelx_shelxl_version_number 2018/3
_shelx_space_group_comment
;
The symmetry employed for this shelxl refinement is uniquely defined
by the following loop, which should always be used as a source of
symmetry information in preference to the above space-group names.
They are only intended as comments.
;
_shelx_estimated_absorpt_t_min 0.633
_shelx_estimated_absorpt_t_max 0.762

loop_
_space_group_symop_operation_xyz
'x, y, z'
'-x+1/2, -y, z+1/2'
'x+1/2, -y+1/2, -z+1/2'
'-x, y+1/2, -z'
'-x, -y, -z'
'x-1/2, y, -z-1/2'
'-x-1/2, y-1/2, z-1/2'
'x, -y-1/2, z'

loop_
_atom_site_label
_atom_site_type_symbol
_atom_site_fract_x
_atom_site_fract_y
_atom_site_fract_z
_atom_site_U_iso_or_equiv
_atom_site_adp_type
_atom_site_occupancy
_atom_site_site_symmetry_order
_atom_site_calc_flag
_atom_site_refinement_flags_posn
_atom_site_refinement_flags_adp
_atom_site_refinement_flags_occupancy
_atom_site_disorder_assembly
_atom_site_disorder_group
Mg1 Mg 0.35971(11) 0.09626(6) 0.55613(11) 0.0190(3) Uani 1 1 d . . . . .
Ru1 Ru 0.33835(3) 0.250000 1.05889(3) 0.01185(12) Uani 1 2 d S T P . .
Ru2 Ru 0.16789(3) 0.250000 0.96238(4) 0.01223(12) Uani 1 2 d S T P . .
P1 P 0.32316(8) 0.15508(4) 0.84149(8) 0.0152(2) Uani 1 1 d . . . . .
P2 P 0.18556(8) 0.34997(4) 1.16966(9) 0.0161(2) Uani 1 1 d . . . . .
O1 O 0.3975(2) 0.18752(12) 0.9364(2) 0.0205(6) Uani 1 1 d . . . . .
O2 O 0.2105(2) 0.18575(11) 0.8369(2) 0.0217(6) Uani 1 1 d . . . . .
O3 O 0.3733(2) 0.14990(11) 0.7126(2) 0.0213(6) Uani 1 1 d . . . . .
O4 O 0.3065(2) 0.08875(12) 0.8917(2) 0.0233(6) Uani 1 1 d D . . . .
O5 O 0.2927(2) 0.31363(11) 1.1870(2) 0.0208(6) Uani 1 1 d . . . . .
O6 O 0.1097(2) 0.31365(13) 1.0796(3) 0.0253(6) Uani 1 1 d . . . . .
O7 O 0.1270(2) 0.35772(12) 1.2946(2) 0.0247(6) Uani 1 1 d . . . . .
O8 O 0.2126(3) 0.40982(12) 1.1063(3) 0.0336(7) Uani 1 1 d . . . . .
O9 O 0.5152(4) 0.250000 1.1422(4) 0.0287(9) Uani 1 2 d DS T P . .
O10 O 0.0026(3) 0.250000 0.8503(4) 0.0257(9) Uani 1 2 d DS T P . .
O11 O 0.3927(2) 0.16529(12) 0.4277(2) 0.0256(6) Uani 1 1 d . . . . .
H11A H 0.332805 0.179031 0.398943 0.038 Uiso 1 1 d R U . . .
H11B H 0.427265 0.193211 0.465393 0.038 Uiso 1 1 d R U . . .
O12 O 0.5312(2) 0.08255(13) 0.5914(3) 0.0311(7) Uani 1 1 d . . . . .
H12B H 0.562879 0.073422 0.522355 0.047 Uiso 1 1 d R U . . .
H12C H 0.558809 0.114672 0.620865 0.047 Uiso 1 1 d R U . . .
O13 O 0.3220(3) 0.02419(12) 0.6704(3) 0.0328(7) Uani 1 1 d . . . . .
H13A H 0.252990 0.019597 0.672689 0.049 Uiso 1 1 d R U . . .
H13B H 0.351480 -0.007373 0.640510 0.049 Uiso 1 1 d R U . . .
O14 O 0.1980(2) 0.11839(14) 0.5279(3) 0.0296(7) Uani 1 1 d . . . . .
H14A H 0.162120 0.086938 0.508815 0.044 Uiso 1 1 d R U . . .
H14C H 0.193430 0.143668 0.467705 0.044 Uiso 1 1 d R U . . .
O15 O 0.3708(3) 0.03542(14) 0.4083(3) 0.0400(8) Uani 1 1 d . . . . .
H15B H 0.416517 0.048225 0.354033 0.060 Uiso 1 1 d R U . . .
H15C H 0.392037 0.001655 0.436863 0.060 Uiso 1 1 d R U . . .
O16 O 0.9486(3) 0.07166(14) 0.3232(3) 0.0372(8) Uani 1 1 d . . . . .
H3D H 0.892803 0.056842 0.369160 0.045 Uiso 1 1 d R U . . .
H3A H 0.995853 0.095852 0.364050 0.045 Uiso 1 1 d R U . . .
N1 N 0.6320(5) 0.250000 0.8946(5) 0.0417(14) Uani 1 2 d S T P . .
H2D H 0.572076 0.229910 0.868876 0.050 Uiso 0.5 1 d R U P . .
H2A H 0.614607 0.273820 0.960495 0.062 Uiso 0.5 1 d R U P . .
H2B H 0.683747 0.223580 0.918475 0.062 Uiso 0.5 1 d R U P . .
H2C H 0.657427 0.272700 0.830456 0.062 Uiso 0.5 1 d R U P . .
O17 O 0.0396(3) 0.05049(14) 0.6397(3) 0.0407(8) Uani 1 1 d . . . . .
H3E H 0.070215 0.077095 0.693246 0.049 Uiso 1 1 d R U . . .
H1A H -0.011075 0.069935 0.593456 0.049 Uiso 1 1 d R U . . .
H3 H 0.274(4) 0.087(3) 0.963(3) 0.067(19) Uiso 1 1 d D . . . .
H1 H 0.534(5) 0.2838(15) 1.172(5) 0.07(2) Uiso 1 1 d D . . . .
H2 H -0.031(5) 0.2816(17) 0.832(6) 0.08(2) Uiso 1 1 d D . . . .

loop_
_atom_site_aniso_label
_atom_site_aniso_U_11
_atom_site_aniso_U_22
_atom_site_aniso_U_33
_atom_site_aniso_U_23
_atom_site_aniso_U_13
_atom_site_aniso_U_12
Mg1 0.0241(7) 0.0164(6) 0.0166(6) -0.0023(5) 0.0007(5) -0.0005(5)
Ru1 0.0135(2) 0.0111(2) 0.0109(2) 0.000 -0.00073(15) 0.000
Ru2 0.0137(2) 0.0109(2) 0.0121(2) 0.000 -0.00123(15) 0.000
P1 0.0192(5) 0.0124(4) 0.0141(4) -0.0023(3) 0.0006(4) 0.0006(4)
P2 0.0199(5) 0.0143(4) 0.0141(4) -0.0026(3) 0.0006(4) 0.0023(4)
O1 0.0183(14) 0.0234(13) 0.0199(13) -0.0079(11) -0.0021(11) 0.0053(11)
O2 0.0207(14) 0.0236(13) 0.0208(13) -0.0094(11) -0.0059(11) 0.0045(12)
O3 0.0289(15) 0.0183(13) 0.0167(13) -0.0027(10) 0.0038(11) -0.0036(11)
O4 0.0356(16) 0.0165(13) 0.0178(14) 0.0004(11) 0.0054(12) 0.0005(12)
O5 0.0201(13) 0.0213(13) 0.0210(13) -0.0093(11) -0.0053(11) 0.0037(11)
O6 0.0159(13) 0.0321(15) 0.0280(14) -0.0157(12) -0.0049(12) 0.0080(12)
O7 0.0265(15) 0.0296(15) 0.0179(13) -0.0042(11) 0.0047(12) 0.0043(12)
O8 0.061(2) 0.0131(13) 0.0264(15) 0.0012(11) 0.0138(15) 0.0070(14)
O9 0.027(2) 0.025(2) 0.034(2) 0.000 -0.0136(19) 0.000
O10 0.020(2) 0.019(2) 0.039(2) 0.000 -0.0133(18) 0.000
O11 0.0247(15) 0.0273(15) 0.0247(14) 0.0050(12) -0.0033(12) -0.0072(12)
O12 0.0267(15) 0.0302(15) 0.0364(16) -0.0009(13) 0.0061(13) 0.0026(13)
O13 0.051(2) 0.0151(13) 0.0326(16) -0.0027(12) 0.0062(14) -0.0068(13)
O14 0.0274(16) 0.0384(17) 0.0229(14) 0.0065(13) -0.0029(12) -0.0054(14)
O15 0.063(2) 0.0281(16) 0.0292(16) -0.0064(13) 0.0064(16) 0.0012(16)
O16 0.0311(17) 0.0391(18) 0.0415(18) 0.0051(15) 0.0026(14) -0.0066(14)
N1 0.052(4) 0.046(3) 0.028(3) 0.000 0.008(3) 0.000
O17 0.0321(18) 0.0434(19) 0.0467(19) 0.0087(16) 0.0002(15) -0.0012(15)

loop_
_atom_type_symbol
_atom_type_description
_atom_type_scat_dispersion_real
_atom_type_scat_dispersion_imag
_atom_type_scat_source
H H 0.0000 0.0000 'International Tables Vol C Tables 4.2.6.8 and 6.1.1.4'
Mg Mg 0.0486 0.0363 'International Tables Vol C Tables 4.2.6.8 and 6.1.1.4'
N N 0.0061 0.0033 'International Tables Vol C Tables 4.2.6.8 and 6.1.1.4'
O O 0.0106 0.0060 'International Tables Vol C Tables 4.2.6.8 and 6.1.1.4'
P P 0.1023 0.0942 'International Tables Vol C Tables 4.2.6.8 and 6.1.1.4'
Ru Ru -1.2594 0.8363 'International Tables Vol C Tables 4.2.6.8 and 6.1.1.4'

loop_
_geom_angle_atom_site_label_1
_geom_angle_atom_site_label_2
_geom_angle_atom_site_label_3
_geom_angle
_geom_angle_site_symmetry_1
_geom_angle_site_symmetry_3
O3 Mg1 O13 89.93(12) . .
O3 Mg1 O14 93.20(12) . .
O13 Mg1 O14 93.18(13) . .
O3 Mg1 O15 170.18(15) . .
O13 Mg1 O15 87.01(13) . .
O14 Mg1 O15 96.29(14) . .
O3 Mg1 O11 94.60(11) . .
O13 Mg1 O11 175.25(13) . .
O14 Mg1 O11 85.17(12) . .
O15 Mg1 O11 88.75(13) . .
O3 Mg1 O12 82.17(12) . .
O13 Mg1 O12 90.41(13) . .
O14 Mg1 O12 174.14(13) . .
O15 Mg1 O12 88.52(14) . .
O11 Mg1 O12 91.60(12) . .
O1 Ru1 O1 86.30(15) . 8_565
O1 Ru1 O5 175.01(10) . .
O1 Ru1 O5 92.60(11) 8_565 .
O1 Ru1 O5 92.60(11) . 8_565
O1 Ru1 O5 175.01(10) 8_565 8_565
O5 Ru1 O5 88.08(15) . 8_565
O1 Ru1 Ru2 92.33(7) . .
O1 Ru1 Ru2 92.33(7) 8_565 .
O5 Ru1 Ru2 92.58(7) . .
O5 Ru1 Ru2 92.58(7) 8_565 .
O1 Ru1 O9 84.83(11) . .
O1 Ru1 O9 84.83(11) 8_565 .
O5 Ru1 O9 90.23(11) . .
O5 Ru1 O9 90.23(11) 8_565 .
Ru2 Ru1 O9 176.10(11) . .
O6 Ru2 O6 89.49(17) 8_565 .
O6 Ru2 O2 174.03(10) 8_565 8_565
O6 Ru2 O2 89.84(12) . 8_565
O6 Ru2 O2 89.84(12) 8_565 .
O6 Ru2 O2 174.03(10) . .
O2 Ru2 O2 90.21(15) 8_565 .
O6 Ru2 Ru1 92.72(8) 8_565 .
O6 Ru2 Ru1 92.72(8) . .
O2 Ru2 Ru1 93.23(7) 8_565 .
O2 Ru2 Ru1 93.23(7) . .
O6 Ru2 O10 90.32(11) 8_565 .
O6 Ru2 O10 90.32(11) . .
O2 Ru2 O10 83.75(11) 8_565 .
O2 Ru2 O10 83.75(11) . .
Ru1 Ru2 O10 175.72(11) . .
O3 P1 O1 112.78(15) . .
O3 P1 O2 111.87(15) . .
O1 P1 O2 110.10(14) . .
O3 P1 O4 106.59(15) . .
O1 P1 O4 107.25(15) . .
O2 P1 O4 107.97(16) . .
O7 P2 O8 112.71(16) . .
O7 P2 O5 110.94(15) . .
O8 P2 O5 108.84(17) . .
O7 P2 O6 108.05(16) . .
O8 P2 O6 108.36(18) . .
O5 P2 O6 107.79(14) . .
P1 O1 Ru1 121.75(15) . .
P1 O2 Ru2 121.64(14) . .
P1 O3 Mg1 138.27(17) . .
P1 O4 H3 114(4) . .
P2 O5 Ru1 121.08(14) . .
P2 O6 Ru2 122.08(15) . .
Ru1 O9 H1 113(4) . .
Ru1 O9 H1 113(4) . 8_565
H1 O9 H1 125(8) . 8_565
Ru2 O10 H2 123(4) . .
Ru2 O10 H2 123(4) . 8_565
H2 O10 H2 114(9) . 8_565
Mg1 O11 H11A 109.2 . .
Mg1 O11 H11B 109.2 . .
H11A O11 H11B 109.5 . .
Mg1 O12 H12B 109.3 . .
Mg1 O12 H12C 109.4 . .
H12B O12 H12C 109.5 . .
Mg1 O13 H13A 109.5 . .
Mg1 O13 H13B 109.3 . .
H13A O13 H13B 109.5 . .
Mg1 O14 H14A 109.5 . .
Mg1 O14 H14C 109.3 . .
H14A O14 H14C 109.5 . .
Mg1 O15 H15B 109.4 . .
Mg1 O15 H15C 109.3 . .
H15B O15 H15C 109.5 . .
H3D O16 H3A 116.6 . .
H2D N1 H2A 109.5 . .
H2D N1 H2B 109.5 . .
H2A N1 H2B 109.5 . .
H2D N1 H2C 109.5 . .
H2A N1 H2C 109.5 . .
H2B N1 H2C 109.5 . .
H2D N1 H2D 59.5 . 8_565
H2A N1 H2D 75.5 . 8_565
H2B N1 H2D 168.9 . 8_565
H2C N1 H2D 77.1 . 8_565
H2D N1 H2A 75.5 . 8_565
H2A N1 H2A 72.1 . 8_565
H2B N1 H2A 64.2 . 8_565
H2C N1 H2A 173.4 . 8_565
H2D N1 H2A 109.5 8_565 8_565
H2D N1 H2B 169.0 . 8_565
H2A N1 H2B 64.2 . 8_565
H2B N1 H2B 81.5 . 8_565
H2C N1 H2B 66.5 . 8_565
H2D N1 H2B 109.5 8_565 8_565
H2A N1 H2B 109.5 8_565 8_565
H2D N1 H2C 77.1 . 8_565
H2A N1 H2C 173.4 . 8_565
H2B N1 H2C 66.5 . 8_565
H2C N1 H2C 68.2 . 8_565
H2D N1 H2C 109.5 8_565 8_565
H2A N1 H2C 109.5 8_565 8_565
H2B N1 H2C 109.5 8_565 8_565
H3E O17 H1A 108.1 . .

loop_
_geom_bond_atom_site_label_1
_geom_bond_atom_site_label_2
_geom_bond_distance
_geom_bond_site_symmetry_2
Mg1 O3 2.045(3) .
Mg1 O13 2.058(3) .
Mg1 O14 2.060(3) .
Mg1 O15 2.070(3) .
Mg1 O11 2.088(3) .
Mg1 O12 2.152(3) .
Ru1 O1 2.032(2) .
Ru1 O1 2.032(2) 8_565
Ru1 O5 2.035(2) .
Ru1 O5 2.035(2) 8_565
Ru1 Ru2 2.3207(6) .
Ru1 O9 2.335(4) .
Ru2 O6 2.011(3) 8_565
Ru2 O6 2.011(3) .
Ru2 O2 2.017(2) 8_565
Ru2 O2 2.017(2) .
Ru2 O10 2.343(4) .
P1 O3 1.497(3) .
P1 O1 1.534(3) .
P1 O2 1.539(3) .
P1 O4 1.581(3) .
P2 O7 1.511(3) .
P2 O8 1.526(3) .
P2 O5 1.550(3) .
P2 O6 1.554(3) .
O4 H3 0.85(2) .
O9 H1 0.845(19) .
O9 H1 0.845(19) 8_565
O10 H2 0.838(19) .
O10 H2 0.838(19) 8_565
O11 H11A 0.8501 .
O11 H11B 0.8500 .
O12 H12B 0.8500 .
O12 H12C 0.8495 .
O13 H13A 0.8500 .
O13 H13B 0.8500 .
O14 H14A 0.8499 .
O14 H14C 0.8500 .
O15 H15B 0.8500 .
O15 H15C 0.8500 .
O16 H3D 0.9000 .
O16 H3A 0.9000 .
N1 H2D 0.8999 .
N1 H2A 0.9000 .
N1 H2B 0.9000 .
N1 H2C 0.9001 .
N1 H2D 0.8999 8_565
N1 H2A 0.9000 8_565
N1 H2B 0.9000 8_565
N1 H2C 0.9000 8_565
O17 H3E 0.9000 .
O17 H1A 0.9000 .
